data_4086694
loop_
_publ_author_name
'Cybularczyk, Martyna'
'Dranka, Maciej'
'Zachara, Janusz'
'Horeglad, Pawe\/l'

_publ_section_title
;
 Effect of In--CNHCBonds on the Synthesis, Structure, and Reactivity of
 Dialkylindium Alkoxides: How Indium Compares to Gallium
;
_journal_issue 19
_journal_name_full Organometallics
_journal_page_first 3311
_journal_paper_doi 10.1021/acs.organomet.6b00510
_journal_volume 35
_journal_year 2016
_chemical_formula_moiety 'C37 H43 In N2 O'
_chemical_formula_sum 'C37 H43 In N2 O'
_chemical_formula_weight 646.55
_space_group_crystal_system triclinic
_space_group_IT_number 2
_space_group_name_Hall '-P 1'
_space_group_name_H-M_alt 'P -1'
_symmetry_cell_setting triclinic
_symmetry_Int_Tables_number 2
_symmetry_space_group_name_Hall '-P 1'
_symmetry_space_group_name_H-M 'P -1'
_atom_sites_solution_hydrogens geom
_atom_sites_solution_primary direct
_audit_creation_date 2016-05-13
_audit_creation_method
;
Olex2 1.2-beta
(compiled 2016.02.19 svn.r3266 for OlexSys, GUI svn.r5155)
;
_cell_angle_alpha 73.337(4)
_cell_angle_beta 87.660(3)
_cell_angle_gamma 82.369(3)
_cell_formula_units_Z 4
_cell_length_a 10.6283(4)
_cell_length_b 16.2319(8)
_cell_length_c 19.9904(10)
_cell_measurement_reflns_used 8632
_cell_measurement_temperature 120.0
_cell_measurement_theta_max 29.7130
_cell_measurement_theta_min 3.6560
_cell_volume 3274.6(3)
_computing_cell_refinement 'CrysAlisPro 1.171.38.43 (Rigaku OD, 2015)'
_computing_data_collection 'CrysAlisPro 1.171.38.43 (Rigaku OD, 2015)'
_computing_data_reduction 'CrysAlisPro 1.171.38.43 (Rigaku OD, 2015)'
_computing_molecular_graphics 'Olex2 (Dolomanov et al., 2009)'
_computing_publication_material 'Olex2 (Dolomanov et al., 2009)'
_computing_structure_refinement 'ShelXL (Sheldrick, 2015)'
_computing_structure_solution 'ShelXT (Sheldrick, 2015)'
_diffrn_ambient_temperature 120.0
_diffrn_detector 'CCD plate'
_diffrn_detector_area_resol_mean 20.6694
_diffrn_detector_type Atlas
_diffrn_measured_fraction_theta_full 0.987
_diffrn_measured_fraction_theta_max 0.987
_diffrn_measurement_details
;
List of Runs (angles in degrees, time in seconds):

--------------------------------------------------------------------------
  1  \w    -73.00  -2.00   0.25   32.50    --  -14.09 127.00-116.10  284
  2  \w    -92.00 -16.00   0.25   32.50    --  -14.09 155.00 118.08  304
  3  \w    -90.00  12.00   0.25   32.50    --  -14.09 -38.00 -60.00  408
  4  \w    -84.00  15.00   0.25   32.50    --  -14.09 -77.00-180.00  396
  5  \w    -89.00  11.00   0.25   32.50    --  -14.09 -38.00  30.00  400
  6  \w    -83.00  12.00   0.25   32.50    --  -14.09 -38.00-150.00  380
  7  \w    -42.00  60.00   0.25   32.50    --  -14.09  77.00 -30.00  408
  8  \w    -71.00   2.00   0.25   32.50    --  -14.09 124.00  37.65  292
;
_diffrn_measurement_device 'four-circle diffractometer'
_diffrn_measurement_device_type 'Xcalibur, Atlas, Gemini ultra'
_diffrn_measurement_method '\w scans'
_diffrn_orient_matrix_type 'CrysAlisPro convention (1999,Acta A55,543-557)'
_diffrn_orient_matrix_UB_11 0.0668399000
_diffrn_orient_matrix_UB_12 -0.0009712000
_diffrn_orient_matrix_UB_13 0.0002670000
_diffrn_orient_matrix_UB_21 0.0045271000
_diffrn_orient_matrix_UB_22 -0.0389051000
_diffrn_orient_matrix_UB_23 0.0277910000
_diffrn_orient_matrix_UB_31 0.0061434000
_diffrn_orient_matrix_UB_32 -0.0244424000
_diffrn_orient_matrix_UB_33 -0.0244614000
_diffrn_radiation_monochromator graphite
_diffrn_radiation_probe x-ray
_diffrn_radiation_type MoK\a
_diffrn_radiation_wavelength 0.71073
_diffrn_reflns_av_unetI/netI 0.1069
_diffrn_reflns_Laue_measured_fraction_full 0.987
_diffrn_reflns_Laue_measured_fraction_max 0.987
_diffrn_reflns_limit_h_max 13
_diffrn_reflns_limit_h_min -13
_diffrn_reflns_limit_k_max 19
_diffrn_reflns_limit_k_min -19
_diffrn_reflns_limit_l_max 24
_diffrn_reflns_limit_l_min -24
_diffrn_reflns_number 15867
_diffrn_reflns_point_group_measured_fraction_full 0.987
_diffrn_reflns_point_group_measured_fraction_max 0.987
_diffrn_reflns_theta_full 25.929
_diffrn_reflns_theta_max 25.929
_diffrn_reflns_theta_min 3.400
_diffrn_source 'fine-focus sealed X-ray tube'
_diffrn_source_type 'Enhance (Mo) X-ray Source'
_exptl_absorpt_coefficient_mu 0.752
_exptl_absorpt_correction_T_max 0.936
_exptl_absorpt_correction_T_min 0.759
_exptl_absorpt_correction_type analytical
_exptl_absorpt_process_details
;
CrysAlisPro 1.171.38.43 (Rigaku Oxford Diffraction, 2015)
Analytical numeric absorption correction using a multifaceted crystal
            model based on expressions derived by R.C. Clark & J.S. Reid.
(Clark, R. C. & Reid, J. S. (1995). Acta Cryst. A51, 887-897)
Empirical absorption correction using spherical harmonics,
 implemented in SCALE3 ABSPACK scaling algorithm.
;
_exptl_crystal_colour colourless
_exptl_crystal_colour_primary colourless
_exptl_crystal_density_diffrn 1.311
_exptl_crystal_description plate
_exptl_crystal_F_000 1344
_exptl_crystal_size_max 0.484
_exptl_crystal_size_mid 0.406
_exptl_crystal_size_min 0.113
_refine_diff_density_max 2.223
_refine_diff_density_min -2.097
_refine_diff_density_rms 0.189
_refine_ls_extinction_method none
_refine_ls_goodness_of_fit_ref 1.108
_refine_ls_hydrogen_treatment constr
_refine_ls_matrix_type full
_refine_ls_number_parameters 758
_refine_ls_number_reflns 15867
_refine_ls_number_restraints 0
_refine_ls_restrained_S_all 1.108
_refine_ls_R_factor_all 0.0847
_refine_ls_R_factor_gt 0.0761
_refine_ls_shift/su_max 0.001
_refine_ls_shift/su_mean 0.000
_refine_ls_structure_factor_coef Fsqd
_refine_ls_weighting_details 'w=1/[\s^2^(Fo^2^)+(0.1130P)^2^+12.8872P] where P=(Fo^2^+2Fc^2^)/3'
_refine_ls_weighting_scheme calc
_refine_ls_wR_factor_gt 0.2188
_refine_ls_wR_factor_ref 0.2242
_reflns_Friedel_coverage 0.000
_reflns_number_gt 13734
_reflns_number_total 15867
_reflns_threshold_expression 'I > 2\s(I)'
_cod_data_source_file om6b00510_si_006.cif
_cod_data_source_block md286_ph_mc27
_cod_depositor_comments 'Adding full bibliography for 4086693--4086698.cif.'
_cod_database_code 4086694
_shelx_space_group_comment
;
The symmetry employed for this shelxl refinement is uniquely defined
by the following loop, which should always be used as a source of
symmetry information in preference to the above space-group names.
They are only intended as comments.
;
_twin_special_details
;
Component 2 rotated by 179.9994\% 
 around [-0.00 0.00 1.00] (reciprocal) or [-0.01 -0.33 0.94] (direct)
;
_shelx_shelxl_version_number 2014/7

loop_
_space_group_symop_operation_xyz
'x, y, z'
'-x, -y, -z'

loop_
_atom_site_label
_atom_site_type_symbol
_atom_site_fract_x
_atom_site_fract_y
_atom_site_fract_z
_atom_site_U_iso_or_equiv
_atom_site_adp_type
_atom_site_occupancy
_atom_site_site_symmetry_order
_atom_site_calc_flag
_atom_site_refinement_flags_posn
In1 In 0.72426(6) 0.93918(4) 0.68361(3) 0.02923(18) Uani 1 1 d .
O1 O 0.6233(6) 0.8713(4) 0.7689(3) 0.0319(14) Uani 1 1 d .
N1 N 0.9817(6) 0.8036(4) 0.6835(4) 0.0293(16) Uani 1 1 d .
N2 N 0.9949(7) 0.8604(5) 0.7664(4) 0.0319(17) Uani 1 1 d .
C1 C 0.9160(8) 0.8555(5) 0.7166(5) 0.0284(19) Uani 1 1 d .
C2 C 1.1046(8) 0.7771(6) 0.7108(5) 0.034(2) Uani 1 1 d .
H2 H 1.1700 0.7411 0.6951 0.040 Uiso 1 1 calc R
C3 C 1.1120(9) 0.8118(6) 0.7630(5) 0.033(2) Uani 1 1 d .
H3 H 1.1832 0.8049 0.7922 0.040 Uiso 1 1 calc R
C4 C 0.7482(8) 1.0703(6) 0.6829(6) 0.036(2) Uani 1 1 d .
H4A H 0.6652 1.1059 0.6776 0.053 Uiso 1 1 calc GR
H4B H 0.8034 1.0951 0.6439 0.053 Uiso 1 1 calc GR
H4C H 0.7868 1.0690 0.7269 0.053 Uiso 1 1 calc GR
C5 C 0.6702(9) 0.9207(7) 0.5856(5) 0.038(2) Uani 1 1 d .
H5A H 0.6711 0.8587 0.5911 0.057 Uiso 1 1 calc GR
H5B H 0.7305 0.9444 0.5489 0.057 Uiso 1 1 calc GR
H5C H 0.5847 0.9508 0.5726 0.057 Uiso 1 1 calc GR
C7 C 0.9611(8) 0.9068(6) 0.8177(5) 0.031(2) Uani 1 1 d .
C8 C 0.9949(8) 0.9893(6) 0.8069(5) 0.032(2) Uani 1 1 d .
C9 C 0.9591(9) 1.0302(6) 0.8570(6) 0.037(2) Uani 1 1 d .
H9 H 0.9812 1.0869 0.8501 0.044 Uiso 1 1 calc R
C10 C 0.8930(9) 0.9945(7) 0.9168(5) 0.036(2) Uani 1 1 d .
C11 C 0.8657(9) 0.9099(7) 0.9265(5) 0.040(2) Uani 1 1 d .
H11 H 0.8234 0.8823 0.9681 0.047 Uiso 1 1 calc R
C12 C 0.8981(8) 0.8648(6) 0.8776(5) 0.036(2) Uani 1 1 d .
C13 C 1.0669(9) 1.0318(6) 0.7427(5) 0.038(2) Uani 1 1 d .
H13A H 1.1540 1.0023 0.7452 0.057 Uiso 1 1 calc GR
H13B H 1.0685 1.0929 0.7399 0.057 Uiso 1 1 calc GR
H13C H 1.0252 1.0277 0.7011 0.057 Uiso 1 1 calc GR
C14 C 0.8512(9) 1.0428(8) 0.9694(6) 0.047(3) Uani 1 1 d .
H14A H 0.7637 1.0705 0.9596 0.070 Uiso 1 1 calc GR
H14B H 0.9070 1.0872 0.9665 0.070 Uiso 1 1 calc GR
H14C H 0.8559 1.0021 1.0164 0.070 Uiso 1 1 calc GR
C15 C 0.8618(10) 0.7749(7) 0.8883(6) 0.043(2) Uani 1 1 d .
H15A H 0.9365 0.7359 0.8811 0.064 Uiso 1 1 calc GR
H15B H 0.7957 0.7772 0.8548 0.064 Uiso 1 1 calc GR
H15C H 0.8296 0.7533 0.9359 0.064 Uiso 1 1 calc GR
C16 C 0.9295(8) 0.7692(6) 0.6322(5) 0.031(2) Uani 1 1 d .
C17 C 0.9613(8) 0.7978(6) 0.5635(5) 0.032(2) Uani 1 1 d .
C18 C 0.9071(9) 0.7632(6) 0.5161(5) 0.034(2) Uani 1 1 d .
H18 H 0.9290 0.7812 0.4681 0.041 Uiso 1 1 calc R
C19 C 0.8210(9) 0.7025(6) 0.5392(6) 0.034(2) Uani 1 1 d .
C20 C 0.7935(9) 0.6733(6) 0.6099(5) 0.037(2) Uani 1 1 d .
H20 H 0.7384 0.6300 0.6253 0.044 Uiso 1 1 calc R
C21 C 0.8447(8) 0.7058(6) 0.6589(6) 0.034(2) Uani 1 1 d .
C22 C 1.0509(10) 0.8654(7) 0.5372(6) 0.048(3) Uani 1 1 d .
H22A H 1.0324 0.9107 0.5611 0.072 Uiso 1 1 calc GR
H22B H 1.0396 0.8913 0.4868 0.072 Uiso 1 1 calc GR
H22C H 1.1387 0.8380 0.5468 0.072 Uiso 1 1 calc GR
C23 C 0.7623(10) 0.6650(7) 0.4888(6) 0.042(2) Uani 1 1 d .
H23A H 0.8038 0.6060 0.4936 0.063 Uiso 1 1 calc GR
H23B H 0.7735 0.7011 0.4409 0.063 Uiso 1 1 calc GR
H23C H 0.6715 0.6637 0.4990 0.063 Uiso 1 1 calc GR
C24 C 0.8072(9) 0.6796(6) 0.7334(6) 0.038(2) Uani 1 1 d .
H24A H 0.8821 0.6716 0.7627 0.057 Uiso 1 1 calc GR
H24B H 0.7703 0.6250 0.7440 0.057 Uiso 1 1 calc GR
H24C H 0.7444 0.7248 0.7430 0.057 Uiso 1 1 calc GR
C25 C 0.5159(8) 0.9160(6) 0.7934(5) 0.032(2) Uani 1 1 d .
C26 C 0.5584(9) 0.9748(7) 0.8334(5) 0.040(2) Uani 1 1 d .
H26A H 0.6222 0.9414 0.8681 0.060 Uiso 1 1 calc GR
H26B H 0.4851 0.9975 0.8571 0.060 Uiso 1 1 calc GR
H26C H 0.5950 1.0231 0.8007 0.060 Uiso 1 1 calc GR
C27 C 0.4427(9) 0.8488(7) 0.8449(5) 0.034(2) Uani 1 1 d .
C28 C 0.3298(9) 0.8741(7) 0.8757(6) 0.038(2) Uani 1 1 d .
H28 H 0.2973 0.9339 0.8638 0.046 Uiso 1 1 calc R
C29 C 0.2640(10) 0.8155(8) 0.9226(6) 0.047(3) Uani 1 1 d .
H29 H 0.1872 0.8351 0.9424 0.056 Uiso 1 1 calc R
C30 C 0.3080(11) 0.7296(8) 0.9408(6) 0.048(3) Uani 1 1 d .
H30 H 0.2634 0.6896 0.9744 0.058 Uiso 1 1 calc R
C31 C 0.4200(11) 0.6999(8) 0.9097(5) 0.046(3) Uani 1 1 d .
H31 H 0.4498 0.6398 0.9205 0.055 Uiso 1 1 calc R
C32 C 0.4862(10) 0.7611(8) 0.8626(5) 0.044(3) Uani 1 1 d .
H32 H 0.5627 0.7419 0.8422 0.053 Uiso 1 1 calc R
C33 C 0.4294(8) 0.9646(6) 0.7306(5) 0.032(2) Uani 1 1 d .
C34 C 0.4029(8) 1.0546(6) 0.7081(5) 0.034(2) Uani 1 1 d .
H34 H 0.4321 1.0888 0.7343 0.041 Uiso 1 1 calc R
C35 C 0.3343(9) 1.0939(6) 0.6480(5) 0.038(2) Uani 1 1 d .
H35 H 0.3156 1.1553 0.6336 0.046 Uiso 1 1 calc R
C36 C 0.2922(9) 1.0471(7) 0.6082(5) 0.042(2) Uani 1 1 d .
H36 H 0.2459 1.0757 0.5665 0.050 Uiso 1 1 calc R
C37 C 0.3180(9) 0.9580(7) 0.6294(6) 0.040(2) Uani 1 1 d .
H37 H 0.2900 0.9245 0.6023 0.048 Uiso 1 1 calc R
C38 C 0.3856(8) 0.9171(6) 0.6912(5) 0.032(2) Uani 1 1 d .
H38 H 0.4016 0.8556 0.7063 0.038 Uiso 1 1 calc R
In41 In 0.51239(6) 0.40768(4) 0.69812(3) 0.02975(18) Uani 1 1 d .
O41 O 0.6139(6) 0.4082(4) 0.7853(3) 0.0322(14) Uani 1 1 d .
N41 N 0.2532(6) 0.5431(5) 0.6988(4) 0.0304(16) Uani 1 1 d .
N42 N 0.2417(7) 0.4273(5) 0.7825(4) 0.0288(16) Uani 1 1 d .
C41 C 0.3211(8) 0.4678(6) 0.7323(5) 0.0300(19) Uani 1 1 d .
C42 C 0.1328(8) 0.5510(6) 0.7279(6) 0.036(2) Uani 1 1 d .
H42 H 0.0685 0.5989 0.7137 0.043 Uiso 1 1 calc R
C43 C 0.1246(9) 0.4791(6) 0.7792(6) 0.038(2) Uani 1 1 d .
H43 H 0.0529 0.4653 0.8082 0.045 Uiso 1 1 calc R
C44 C 0.5707(9) 0.4953(6) 0.6023(6) 0.040(2) Uani 1 1 d .
H44A H 0.5748 0.5522 0.6094 0.061 Uiso 1 1 calc GR
H44B H 0.5093 0.5011 0.5655 0.061 Uiso 1 1 calc GR
H44C H 0.6546 0.4723 0.5885 0.061 Uiso 1 1 calc GR
C45 C 0.4892(8) 0.2792(6) 0.6901(6) 0.038(2) Uani 1 1 d .
H45A H 0.5712 0.2506 0.6790 0.057 Uiso 1 1 calc GR
H45B H 0.4283 0.2849 0.6530 0.057 Uiso 1 1 calc GR
H45C H 0.4576 0.2445 0.7346 0.057 Uiso 1 1 calc GR
C47 C 0.2784(8) 0.3447(6) 0.8333(5) 0.0290(19) Uani 1 1 d .
C48 C 0.2488(8) 0.2697(6) 0.8194(5) 0.035(2) Uani 1 1 d .
C49 C 0.2953(9) 0.1910(6) 0.8659(6) 0.036(2) Uani 1 1 d .
H49 H 0.2778 0.1383 0.8587 0.043 Uiso 1 1 calc R
C50 C 0.3674(8) 0.1890(6) 0.9231(5) 0.036(2) Uani 1 1 d .
C51 C 0.3860(9) 0.2648(7) 0.9366(5) 0.042(2) Uani 1 1 d .
H51 H 0.4289 0.2623 0.9781 0.050 Uiso 1 1 calc R
C52 C 0.3436(8) 0.3447(6) 0.8911(5) 0.034(2) Uani 1 1 d .
C53 C 0.1728(9) 0.2740(6) 0.7559(6) 0.038(2) Uani 1 1 d .
H53A H 0.0862 0.3017 0.7601 0.057 Uiso 1 1 calc GR
H53B H 0.1699 0.2152 0.7526 0.057 Uiso 1 1 calc GR
H53C H 0.2129 0.3079 0.7138 0.057 Uiso 1 1 calc GR
C54 C 0.4309(11) 0.1025(7) 0.9682(6) 0.049(3) Uani 1 1 d .
H54A H 0.3732 0.0585 0.9744 0.073 Uiso 1 1 calc GR
H54B H 0.4513 0.1082 1.0139 0.073 Uiso 1 1 calc GR
H54C H 0.5091 0.0850 0.9454 0.073 Uiso 1 1 calc GR
C55 C 0.3733(11) 0.4279(8) 0.9041(6) 0.049(3) Uani 1 1 d .
H55A H 0.4405 0.4513 0.8720 0.073 Uiso 1 1 calc GR
H55B H 0.4018 0.4155 0.9524 0.073 Uiso 1 1 calc GR
H55C H 0.2968 0.4703 0.8963 0.073 Uiso 1 1 calc GR
C56 C 0.3032(8) 0.6112(5) 0.6443(5) 0.0278(19) Uani 1 1 d .
C57 C 0.2666(8) 0.6253(6) 0.5766(5) 0.034(2) Uani 1 1 d .
C58 C 0.3122(9) 0.6916(6) 0.5257(5) 0.034(2) Uani 1 1 d .
H58 H 0.2874 0.7019 0.4786 0.041 Uiso 1 1 calc R
C59 C 0.3944(9) 0.7443(6) 0.5418(5) 0.035(2) Uani 1 1 d .
C60 C 0.4314(8) 0.7268(6) 0.6107(5) 0.032(2) Uani 1 1 d .
H60 H 0.4882 0.7613 0.6220 0.038 Uiso 1 1 calc R
C61 C 0.3889(8) 0.6613(6) 0.6632(5) 0.031(2) Uani 1 1 d .
C62 C 0.1810(9) 0.5692(6) 0.5564(6) 0.042(2) Uani 1 1 d .
H62A H 0.1900 0.5117 0.5904 0.063 Uiso 1 1 calc GR
H62B H 0.2047 0.5635 0.5099 0.063 Uiso 1 1 calc GR
H62C H 0.0926 0.5960 0.5558 0.063 Uiso 1 1 calc GR
C63 C 0.4401(10) 0.8167(7) 0.4857(6) 0.048(3) Uani 1 1 d .
H63A H 0.3688 0.8619 0.4683 0.071 Uiso 1 1 calc GR
H63B H 0.4761 0.7947 0.4473 0.071 Uiso 1 1 calc GR
H63C H 0.5054 0.8410 0.5046 0.071 Uiso 1 1 calc GR
C64 C 0.4312(10) 0.6399(7) 0.7370(5) 0.041(2) Uani 1 1 d .
H64A H 0.3587 0.6264 0.7684 0.061 Uiso 1 1 calc GR
H64B H 0.4658 0.6896 0.7445 0.061 Uiso 1 1 calc GR
H64C H 0.4968 0.5896 0.7469 0.061 Uiso 1 1 calc GR
C65 C 0.7230(8) 0.3456(6) 0.8065(5) 0.032(2) Uani 1 1 d .
C66 C 0.6815(9) 0.2570(6) 0.8441(6) 0.040(2) Uani 1 1 d .
H66A H 0.6384 0.2597 0.8878 0.060 Uiso 1 1 calc GR
H66B H 0.7562 0.2131 0.8543 0.060 Uiso 1 1 calc GR
H66C H 0.6233 0.2416 0.8141 0.060 Uiso 1 1 calc GR
C67 C 0.8007(9) 0.3725(7) 0.8582(5) 0.038(2) Uani 1 1 d .
C68 C 0.9107(9) 0.3196(7) 0.8872(5) 0.041(2) Uani 1 1 d .
H68 H 0.9366 0.2682 0.8741 0.050 Uiso 1 1 calc R
C69 C 0.9831(10) 0.3402(7) 0.9348(6) 0.045(3) Uani 1 1 d .
H69 H 1.0579 0.3033 0.9538 0.054 Uiso 1 1 calc R
C70 C 0.9461(11) 0.4138(9) 0.9541(6) 0.057(3) Uani 1 1 d .
H70 H 0.9945 0.4277 0.9873 0.069 Uiso 1 1 calc R
C71 C 0.8374(12) 0.4687(8) 0.9252(6) 0.054(3) Uani 1 1 d .
H71 H 0.8125 0.5206 0.9380 0.065 Uiso 1 1 calc R
C72 C 0.7661(10) 0.4470(8) 0.8778(6) 0.046(3) Uani 1 1 d .
H72 H 0.6918 0.4842 0.8585 0.055 Uiso 1 1 calc R
C73 C 0.8057(8) 0.3451(6) 0.7416(5) 0.032(2) Uani 1 1 d .
C74 C 0.8312(9) 0.2751(7) 0.7154(5) 0.037(2) Uani 1 1 d .
H74 H 0.8009 0.2220 0.7397 0.045 Uiso 1 1 calc R
C75 C 0.9001(9) 0.2803(7) 0.6543(6) 0.046(3) Uani 1 1 d .
H75 H 0.9166 0.2313 0.6369 0.055 Uiso 1 1 calc R
C76 C 0.9443(9) 0.3563(7) 0.6193(5) 0.040(2) Uani 1 1 d .
H76 H 0.9927 0.3599 0.5778 0.048 Uiso 1 1 calc R
C77 C 0.9186(9) 0.4284(7) 0.6443(6) 0.043(3) Uani 1 1 d .
H77 H 0.9483 0.4814 0.6193 0.052 Uiso 1 1 calc R
C78 C 0.8513(8) 0.4234(6) 0.7042(5) 0.032(2) Uani 1 1 d .
H78 H 0.8347 0.4729 0.7211 0.038 Uiso 1 1 calc R

loop_
_atom_site_aniso_label
_atom_site_aniso_U_11
_atom_site_aniso_U_22
_atom_site_aniso_U_33
_atom_site_aniso_U_23
_atom_site_aniso_U_13
_atom_site_aniso_U_12
In1 0.0180(3) 0.0319(3) 0.0392(4) -0.0123(3) -0.0007(3) -0.0029(2)
O1 0.022(3) 0.036(3) 0.036(4) -0.010(3) 0.003(3) -0.001(3)
N1 0.018(3) 0.025(4) 0.050(5) -0.019(3) -0.004(3) -0.002(3)
N2 0.018(4) 0.032(4) 0.046(5) -0.012(4) -0.001(3) -0.003(3)
C1 0.018(4) 0.023(4) 0.042(5) -0.007(4) 0.000(4) -0.003(3)
C2 0.020(4) 0.031(5) 0.055(6) -0.022(4) 0.002(4) -0.003(4)
C3 0.022(4) 0.032(5) 0.048(6) -0.016(4) -0.005(4) 0.004(4)
C4 0.027(5) 0.031(5) 0.051(6) -0.017(4) -0.005(4) 0.002(4)
C5 0.028(5) 0.055(6) 0.034(5) -0.017(5) -0.003(4) -0.006(4)
C7 0.016(4) 0.036(5) 0.043(5) -0.015(4) -0.006(4) 0.001(4)
C8 0.016(4) 0.038(5) 0.042(5) -0.011(4) -0.005(4) 0.000(4)
C9 0.020(4) 0.035(5) 0.060(7) -0.021(5) -0.003(4) -0.002(4)
C10 0.027(5) 0.047(6) 0.036(5) -0.017(4) -0.007(4) -0.001(4)
C11 0.024(5) 0.054(6) 0.037(5) -0.006(5) -0.007(4) -0.005(4)
C12 0.020(4) 0.044(5) 0.043(6) -0.012(4) -0.009(4) 0.001(4)
C13 0.033(5) 0.037(5) 0.047(6) -0.012(4) -0.002(4) -0.011(4)
C14 0.029(5) 0.068(7) 0.049(6) -0.030(6) -0.006(5) 0.002(5)
C15 0.034(6) 0.048(6) 0.044(6) -0.008(5) -0.001(4) -0.004(5)
C16 0.022(5) 0.028(5) 0.044(5) -0.010(4) -0.006(4) -0.002(4)
C17 0.020(4) 0.029(5) 0.051(6) -0.017(4) 0.006(4) -0.007(4)
C18 0.032(5) 0.030(5) 0.038(5) -0.011(4) 0.005(4) 0.001(4)
C19 0.026(5) 0.029(5) 0.056(6) -0.025(4) -0.004(4) -0.001(4)
C20 0.024(5) 0.032(5) 0.051(6) -0.007(4) -0.003(4) -0.003(4)
C21 0.018(4) 0.038(5) 0.049(6) -0.017(4) -0.006(4) 0.002(4)
C22 0.032(6) 0.058(7) 0.061(7) -0.022(6) 0.012(5) -0.022(5)
C23 0.034(5) 0.050(6) 0.048(6) -0.022(5) -0.003(4) -0.004(5)
C24 0.030(5) 0.038(5) 0.051(6) -0.016(5) 0.002(4) -0.009(4)
C25 0.023(5) 0.035(5) 0.038(5) -0.011(4) 0.005(4) -0.006(4)
C26 0.028(5) 0.057(6) 0.041(6) -0.021(5) 0.000(4) -0.009(5)
C27 0.025(5) 0.054(6) 0.028(5) -0.016(4) 0.001(4) -0.012(4)
C28 0.031(5) 0.042(6) 0.044(6) -0.015(5) -0.003(4) -0.004(4)
C29 0.026(5) 0.081(8) 0.043(6) -0.032(6) 0.009(4) -0.010(5)
C30 0.042(6) 0.064(7) 0.041(6) -0.011(5) 0.003(5) -0.026(5)
C31 0.044(6) 0.058(7) 0.033(6) -0.007(5) -0.002(5) -0.009(5)
C32 0.029(5) 0.064(7) 0.037(5) -0.006(5) -0.003(4) -0.012(5)
C33 0.014(4) 0.047(6) 0.038(5) -0.018(4) 0.007(4) -0.010(4)
C34 0.024(4) 0.037(5) 0.045(6) -0.020(4) 0.008(4) -0.005(4)
C35 0.030(5) 0.031(5) 0.049(6) -0.004(4) 0.007(4) -0.004(4)
C36 0.020(5) 0.064(7) 0.037(5) -0.012(5) -0.001(4) 0.005(4)
C37 0.027(5) 0.049(6) 0.046(6) -0.018(5) -0.004(4) -0.002(4)
C38 0.018(4) 0.037(5) 0.040(5) -0.012(4) 0.002(4) -0.002(4)
In41 0.0173(3) 0.0316(3) 0.0415(4) -0.0124(3) -0.0010(3) -0.0028(2)
O41 0.021(3) 0.035(3) 0.042(4) -0.015(3) -0.002(3) 0.000(3)
N41 0.014(3) 0.041(4) 0.034(4) -0.008(3) 0.000(3) -0.005(3)
N42 0.017(4) 0.026(4) 0.041(4) -0.006(3) -0.003(3) -0.004(3)
C41 0.019(4) 0.033(5) 0.036(5) -0.007(4) -0.001(4) -0.003(4)
C42 0.018(4) 0.033(5) 0.052(6) -0.007(4) 0.005(4) -0.003(4)
C43 0.017(4) 0.032(5) 0.057(7) -0.002(5) 0.001(4) -0.001(4)
C44 0.031(5) 0.039(5) 0.048(6) -0.009(5) 0.005(4) -0.003(4)
C45 0.026(5) 0.035(5) 0.061(7) -0.028(5) -0.002(4) 0.001(4)
C47 0.022(4) 0.031(5) 0.032(5) -0.004(4) 0.004(4) -0.006(4)
C48 0.017(4) 0.041(5) 0.042(5) -0.004(4) -0.001(4) -0.006(4)
C49 0.026(5) 0.026(5) 0.052(6) -0.007(4) 0.006(4) 0.003(4)
C50 0.018(4) 0.045(6) 0.040(5) -0.006(4) 0.005(4) 0.001(4)
C51 0.031(5) 0.059(7) 0.037(5) -0.016(5) 0.004(4) -0.008(5)
C52 0.021(5) 0.040(5) 0.041(5) -0.010(4) 0.003(4) -0.004(4)
C53 0.028(5) 0.036(5) 0.050(6) -0.011(4) -0.006(4) -0.007(4)
C54 0.045(6) 0.047(6) 0.044(6) -0.001(5) 0.000(5) 0.004(5)
C55 0.036(6) 0.064(7) 0.050(7) -0.021(6) -0.005(5) -0.009(5)
C56 0.019(4) 0.019(4) 0.043(5) -0.006(4) 0.001(4) 0.000(3)
C57 0.019(4) 0.043(5) 0.042(5) -0.015(4) 0.000(4) -0.003(4)
C58 0.033(5) 0.030(5) 0.041(5) -0.013(4) -0.004(4) -0.005(4)
C59 0.022(5) 0.031(5) 0.053(6) -0.012(4) 0.004(4) -0.005(4)
C60 0.019(4) 0.028(4) 0.050(6) -0.016(4) 0.005(4) -0.004(3)
C61 0.018(4) 0.028(4) 0.046(6) -0.009(4) -0.001(4) 0.003(3)
C62 0.032(5) 0.037(5) 0.053(6) -0.003(5) -0.011(5) -0.007(4)
C63 0.038(6) 0.050(7) 0.054(7) -0.010(5) 0.005(5) -0.016(5)
C64 0.030(5) 0.056(7) 0.043(6) -0.020(5) 0.002(4) -0.014(5)
C65 0.021(4) 0.039(5) 0.033(5) -0.005(4) -0.005(4) -0.002(4)
C66 0.023(5) 0.043(6) 0.050(6) -0.007(5) -0.002(4) -0.005(4)
C67 0.021(5) 0.050(6) 0.040(5) -0.007(5) 0.002(4) -0.012(4)
C68 0.028(5) 0.056(7) 0.035(5) -0.005(5) -0.002(4) -0.009(5)
C69 0.029(5) 0.053(6) 0.052(6) -0.010(5) -0.004(5) -0.008(5)
C70 0.043(7) 0.080(9) 0.053(7) -0.017(7) -0.008(5) -0.026(6)
C71 0.056(7) 0.062(7) 0.053(7) -0.026(6) -0.006(6) -0.015(6)
C72 0.032(5) 0.060(7) 0.051(7) -0.021(6) -0.001(5) -0.012(5)
C73 0.013(4) 0.034(5) 0.047(6) -0.010(4) -0.004(4) -0.002(4)
C74 0.022(5) 0.042(5) 0.045(6) -0.011(4) -0.002(4) 0.000(4)
C75 0.022(5) 0.061(7) 0.061(7) -0.029(6) -0.007(5) 0.000(5)
C76 0.022(5) 0.065(7) 0.033(5) -0.016(5) -0.001(4) -0.001(5)
C77 0.025(5) 0.047(6) 0.043(6) 0.009(5) -0.002(4) -0.006(4)
C78 0.017(4) 0.037(5) 0.045(6) -0.017(4) -0.002(4) -0.003(4)

loop_
_atom_type_symbol
_atom_type_description
_atom_type_scat_dispersion_real
_atom_type_scat_dispersion_imag
_atom_type_scat_source
C C 0.0033 0.0016 'International Tables Vol C Tables 4.2.6.8 and 6.1.1.4'
H H 0.0000 0.0000 'International Tables Vol C Tables 4.2.6.8 and 6.1.1.4'
N N 0.0061 0.0033 'International Tables Vol C Tables 4.2.6.8 and 6.1.1.4'
O O 0.0106 0.0060 'International Tables Vol C Tables 4.2.6.8 and 6.1.1.4'
In In -0.7276 1.3100 'International Tables Vol C Tables 4.2.6.8 and 6.1.1.4'

loop_
_exptl_crystal_face_index_h
_exptl_crystal_face_index_k
_exptl_crystal_face_index_l
_exptl_crystal_face_perp_dist
-11 -1 -18 0.1652
0 13 -17 0.1439
0 8 28 0.0945
4 3 -25 0.0798
11 0 17 0.1600
0 -1 -27 0.0586
-5 16 -11 0.1875
0 17 24 0.1674
-2 -19 -22 0.1830
-3 1 27 0.0586
3 -4 -27 0.0673
0 1 27 0.0540
4 1 26 0.0830
11 16 0 0.2437
0 6 -24 0.0887
0 -4 -28 0.0673
14 1 9 0.1875
-6 16 19 0.1934
-15 -1 3 0.1956
0 0 27 0.0552
0 -21 -17 0.1938

loop_
_geom_angle_atom_site_label_1
_geom_angle_atom_site_label_2
_geom_angle_atom_site_label_3
_geom_angle
O1 In1 C1 95.1(3)
O1 In1 C4 115.0(3)
O1 In1 C5 112.6(3)
C4 In1 C1 106.7(3)
C4 In1 C5 117.0(4)
C5 In1 C1 107.5(4)
C25 O1 In1 118.7(5)
C1 N1 C2 110.6(7)
C1 N1 C16 125.1(7)
C2 N1 C16 123.8(7)
C1 N2 C3 110.5(8)
C1 N2 C7 124.9(7)
C3 N2 C7 124.6(8)
N1 C1 In1 127.0(6)
N1 C1 N2 105.4(7)
N2 C1 In1 126.7(6)
N1 C2 H2 126.6
C3 C2 N1 106.9(8)
C3 C2 H2 126.6
N2 C3 H3 126.7
C2 C3 N2 106.6(8)
C2 C3 H3 126.7
In1 C4 H4A 109.5
In1 C4 H4B 109.5
In1 C4 H4C 109.5
H4A C4 H4B 109.5
H4A C4 H4C 109.5
H4B C4 H4C 109.5
In1 C5 H5A 109.5
In1 C5 H5B 109.5
In1 C5 H5C 109.5
H5A C5 H5B 109.5
H5A C5 H5C 109.5
H5B C5 H5C 109.5
C8 C7 N2 119.8(8)
C8 C7 C12 122.5(9)
C12 C7 N2 117.6(8)
C7 C8 C13 121.3(9)
C9 C8 C7 117.0(9)
C9 C8 C13 121.8(9)
C8 C9 H9 117.9
C8 C9 C10 124.3(9)
C10 C9 H9 117.9
C9 C10 C11 116.5(9)
C9 C10 C14 122.7(10)
C11 C10 C14 120.8(10)
C10 C11 H11 118.8
C12 C11 C10 122.3(9)
C12 C11 H11 118.8
C7 C12 C15 121.7(9)
C11 C12 C7 117.3(9)
C11 C12 C15 120.9(9)
C8 C13 H13A 109.5
C8 C13 H13B 109.5
C8 C13 H13C 109.5
H13A C13 H13B 109.5
H13A C13 H13C 109.5
H13B C13 H13C 109.5
C10 C14 H14A 109.5
C10 C14 H14B 109.5
C10 C14 H14C 109.5
H14A C14 H14B 109.5
H14A C14 H14C 109.5
H14B C14 H14C 109.5
C12 C15 H15A 109.5
C12 C15 H15B 109.5
C12 C15 H15C 109.5
H15A C15 H15B 109.5
H15A C15 H15C 109.5
H15B C15 H15C 109.5
C17 C16 N1 120.3(8)
C17 C16 C21 123.7(9)
C21 C16 N1 116.0(9)
C16 C17 C18 118.0(8)
C16 C17 C22 122.1(9)
C18 C17 C22 119.9(9)
C17 C18 H18 119.6
C19 C18 C17 120.7(9)
C19 C18 H18 119.6
C18 C19 C23 121.1(9)
C20 C19 C18 119.6(9)
C20 C19 C23 119.3(9)
C19 C20 H20 119.1
C19 C20 C21 121.8(9)
C21 C20 H20 119.1
C16 C21 C24 122.1(9)
C20 C21 C16 116.1(9)
C20 C21 C24 121.6(9)
C17 C22 H22A 109.5
C17 C22 H22B 109.5
C17 C22 H22C 109.5
H22A C22 H22B 109.5
H22A C22 H22C 109.5
H22B C22 H22C 109.5
C19 C23 H23A 109.5
C19 C23 H23B 109.5
C19 C23 H23C 109.5
H23A C23 H23B 109.5
H23A C23 H23C 109.5
H23B C23 H23C 109.5
C21 C24 H24A 109.5
C21 C24 H24B 109.5
C21 C24 H24C 109.5
H24A C24 H24B 109.5
H24A C24 H24C 109.5
H24B C24 H24C 109.5
O1 C25 C26 110.0(7)
O1 C25 C27 108.4(7)
O1 C25 C33 108.4(7)
C26 C25 C27 107.5(8)
C26 C25 C33 113.8(8)
C33 C25 C27 108.7(7)
C25 C26 H26A 109.5
C25 C26 H26B 109.5
C25 C26 H26C 109.5
H26A C26 H26B 109.5
H26A C26 H26C 109.5
H26B C26 H26C 109.5
C28 C27 C25 121.1(9)
C32 C27 C25 121.5(8)
C32 C27 C28 117.4(9)
C27 C28 H28 118.9
C29 C28 C27 122.1(10)
C29 C28 H28 118.9
C28 C29 H29 119.8
C30 C29 C28 120.5(10)
C30 C29 H29 119.8
C29 C30 H30 120.1
C29 C30 C31 119.9(10)
C31 C30 H30 120.1
C30 C31 H31 120.7
C32 C31 C30 118.6(11)
C32 C31 H31 120.7
C27 C32 C31 121.6(10)
C27 C32 H32 119.2
C31 C32 H32 119.2
C34 C33 C25 123.1(8)
C38 C33 C25 118.3(9)
C38 C33 C34 118.4(9)
C33 C34 H34 120.1
C35 C34 C33 119.8(9)
C35 C34 H34 120.1
C34 C35 H35 119.0
C36 C35 C34 121.9(9)
C36 C35 H35 119.0
C35 C36 H36 120.4
C35 C36 C37 119.1(10)
C37 C36 H36 120.4
C36 C37 H37 120.2
C36 C37 C38 119.5(10)
C38 C37 H37 120.2
C33 C38 C37 121.2(9)
C33 C38 H38 119.4
C37 C38 H38 119.4
O41 In41 C41 95.7(3)
O41 In41 C44 113.4(3)
O41 In41 C45 115.1(3)
C44 In41 C41 108.4(3)
C44 In41 C45 114.2(4)
C45 In41 C41 108.1(3)
C65 O41 In41 118.6(5)
C41 N41 C42 111.0(8)
C41 N41 C56 124.4(7)
C42 N41 C56 124.3(8)
C41 N42 C43 110.1(7)
C41 N42 C47 123.6(7)
C43 N42 C47 126.3(7)
N41 C41 In41 127.2(6)
N41 C41 N42 104.8(7)
N42 C41 In41 126.8(6)
N41 C42 H42 126.4
C43 C42 N41 107.2(8)
C43 C42 H42 126.4
N42 C43 H43 126.5
C42 C43 N42 106.9(8)
C42 C43 H43 126.5
In41 C44 H44A 109.5
In41 C44 H44B 109.5
In41 C44 H44C 109.5
H44A C44 H44B 109.5
H44A C44 H44C 109.5
H44B C44 H44C 109.5
In41 C45 H45A 109.5
In41 C45 H45B 109.5
In41 C45 H45C 109.5
H45A C45 H45B 109.5
H45A C45 H45C 109.5
H45B C45 H45C 109.5
C48 C47 N42 118.1(8)
C52 C47 N42 117.7(8)
C52 C47 C48 124.1(9)
C47 C48 C53 121.7(8)
C49 C48 C47 116.7(9)
C49 C48 C53 121.6(9)
C48 C49 H49 119.8
C48 C49 C50 120.3(9)
C50 C49 H49 119.8
C49 C50 C54 119.4(9)
C51 C50 C49 120.3(9)
C51 C50 C54 120.2(10)
C50 C51 H51 119.3
C50 C51 C52 121.3(10)
C52 C51 H51 119.3
C47 C52 C51 117.0(9)
C47 C52 C55 122.3(9)
C51 C52 C55 120.7(9)
C48 C53 H53A 109.5
C48 C53 H53B 109.5
C48 C53 H53C 109.5
H53A C53 H53B 109.5
H53A C53 H53C 109.5
H53B C53 H53C 109.5
C50 C54 H54A 109.5
C50 C54 H54B 109.5
C50 C54 H54C 109.5
H54A C54 H54B 109.5
H54A C54 H54C 109.5
H54B C54 H54C 109.5
C52 C55 H55A 109.5
C52 C55 H55B 109.5
C52 C55 H55C 109.5
H55A C55 H55B 109.5
H55A C55 H55C 109.5
H55B C55 H55C 109.5
C57 C56 N41 119.1(8)
C57 C56 C61 122.2(8)
C61 C56 N41 118.8(8)
C56 C57 C58 118.5(9)
C56 C57 C62 122.0(9)
C58 C57 C62 119.6(9)
C57 C58 H58 119.2
C57 C58 C59 121.6(9)
C59 C58 H58 119.2
C58 C59 C63 120.3(10)
C60 C59 C58 118.2(9)
C60 C59 C63 121.5(9)
C59 C60 H60 118.8
C61 C60 C59 122.3(9)
C61 C60 H60 118.8
C56 C61 C64 119.8(8)
C60 C61 C56 117.3(9)
C60 C61 C64 122.8(9)
C57 C62 H62A 109.5
C57 C62 H62B 109.5
C57 C62 H62C 109.5
H62A C62 H62B 109.5
H62A C62 H62C 109.5
H62B C62 H62C 109.5
C59 C63 H63A 109.5
C59 C63 H63B 109.5
C59 C63 H63C 109.5
H63A C63 H63B 109.5
H63A C63 H63C 109.5
H63B C63 H63C 109.5
C61 C64 H64A 109.5
C61 C64 H64B 109.5
C61 C64 H64C 109.5
H64A C64 H64B 109.5
H64A C64 H64C 109.5
H64B C64 H64C 109.5
O41 C65 C66 109.8(7)
O41 C65 C67 109.2(8)
O41 C65 C73 108.2(7)
C66 C65 C67 107.9(8)
C66 C65 C73 113.4(8)
C67 C65 C73 108.2(7)
C65 C66 H66A 109.5
C65 C66 H66B 109.5
C65 C66 H66C 109.5
H66A C66 H66B 109.5
H66A C66 H66C 109.5
H66B C66 H66C 109.5
C68 C67 C65 119.4(9)
C72 C67 C65 122.8(9)
C72 C67 C68 117.8(10)
C67 C68 H68 119.1
C69 C68 C67 121.8(11)
C69 C68 H68 119.1
C68 C69 H69 120.3
C70 C69 C68 119.4(10)
C70 C69 H69 120.3
C69 C70 H70 119.9
C69 C70 C71 120.3(11)
C71 C70 H70 119.9
C70 C71 H71 120.3
C72 C71 C70 119.4(11)
C72 C71 H71 120.3
C67 C72 C71 121.3(11)
C67 C72 H72 119.3
C71 C72 H72 119.3
C74 C73 C65 124.0(9)
C74 C73 C78 118.2(9)
C78 C73 C65 117.6(8)
C73 C74 H74 119.3
C73 C74 C75 121.3(10)
C75 C74 H74 119.3
C74 C75 H75 120.2
C76 C75 C74 119.6(10)
C76 C75 H75 120.2
C75 C76 H76 119.9
C75 C76 C77 120.2(10)
C77 C76 H76 119.9
C76 C77 H77 119.8
C78 C77 C76 120.3(10)
C78 C77 H77 119.8
C73 C78 H78 119.8
C77 C78 C73 120.4(9)
C77 C78 H78 119.8

loop_
_geom_bond_atom_site_label_1
_geom_bond_atom_site_label_2
_geom_bond_distance
In1 O1 2.088(6)
In1 C1 2.301(8)
In1 C4 2.173(8)
In1 C5 2.175(9)
O1 C25 1.417(10)
N1 C1 1.328(11)
N1 C2 1.402(11)
N1 C16 1.458(12)
N2 C1 1.352(12)
N2 C3 1.392(11)
N2 C7 1.446(12)
C2 H2 0.9500
C2 C3 1.329(13)
C3 H3 0.9500
C4 H4A 0.9800
C4 H4B 0.9800
C4 H4C 0.9800
C5 H5A 0.9800
C5 H5B 0.9800
C5 H5C 0.9800
C7 C8 1.387(13)
C7 C12 1.390(14)
C8 C9 1.367(13)
C8 C13 1.504(13)
C9 H9 0.9500
C9 C10 1.378(15)
C10 C11 1.399(14)
C10 C14 1.503(13)
C11 H11 0.9500
C11 C12 1.388(14)
C12 C15 1.513(14)
C13 H13A 0.9800
C13 H13B 0.9800
C13 H13C 0.9800
C14 H14A 0.9800
C14 H14B 0.9800
C14 H14C 0.9800
C15 H15A 0.9800
C15 H15B 0.9800
C15 H15C 0.9800
C16 C17 1.362(14)
C16 C21 1.432(13)
C17 C18 1.406(13)
C17 C22 1.514(13)
C18 H18 0.9500
C18 C19 1.401(13)
C19 C20 1.388(14)
C19 C23 1.509(13)
C20 H20 0.9500
C20 C21 1.397(14)
C21 C24 1.481(14)
C22 H22A 0.9800
C22 H22B 0.9800
C22 H22C 0.9800
C23 H23A 0.9800
C23 H23B 0.9800
C23 H23C 0.9800
C24 H24A 0.9800
C24 H24B 0.9800
C24 H24C 0.9800
C25 C26 1.528(13)
C25 C27 1.541(13)
C25 C33 1.540(13)
C26 H26A 0.9800
C26 H26B 0.9800
C26 H26C 0.9800
C27 C28 1.393(13)
C27 C32 1.384(15)
C28 H28 0.9500
C28 C29 1.373(15)
C29 H29 0.9500
C29 C30 1.358(16)
C30 H30 0.9500
C30 C31 1.412(15)
C31 H31 0.9500
C31 C32 1.401(15)
C32 H32 0.9500
C33 C34 1.394(13)
C33 C38 1.381(13)
C34 H34 0.9500
C34 C35 1.376(14)
C35 H35 0.9500
C35 C36 1.370(15)
C36 H36 0.9500
C36 C37 1.379(14)
C37 H37 0.9500
C37 C38 1.400(14)
C38 H38 0.9500
In41 O41 2.090(6)
In41 C41 2.301(9)
In41 C44 2.156(10)
In41 C45 2.184(8)
O41 C65 1.428(10)
N41 C41 1.341(11)
N41 C42 1.389(11)
N41 C56 1.452(11)
N42 C41 1.361(11)
N42 C43 1.398(11)
N42 C47 1.447(11)
C42 H42 0.9500
C42 C43 1.324(13)
C43 H43 0.9500
C44 H44A 0.9800
C44 H44B 0.9800
C44 H44C 0.9800
C45 H45A 0.9800
C45 H45B 0.9800
C45 H45C 0.9800
C47 C48 1.400(13)
C47 C52 1.373(13)
C48 C49 1.389(13)
C48 C53 1.512(13)
C49 H49 0.9500
C49 C50 1.391(15)
C50 C51 1.374(14)
C50 C54 1.521(13)
C51 H51 0.9500
C51 C52 1.384(14)
C52 C55 1.520(14)
C53 H53A 0.9800
C53 H53B 0.9800
C53 H53C 0.9800
C54 H54A 0.9800
C54 H54B 0.9800
C54 H54C 0.9800
C55 H55A 0.9800
C55 H55B 0.9800
C55 H55C 0.9800
C56 C57 1.371(13)
C56 C61 1.426(12)
C57 C58 1.378(13)
C57 C62 1.511(13)
C58 H58 0.9500
C58 C59 1.407(13)
C59 C60 1.388(14)
C59 C63 1.491(14)
C60 H60 0.9500
C60 C61 1.372(13)
C61 C64 1.490(14)
C62 H62A 0.9800
C62 H62B 0.9800
C62 H62C 0.9800
C63 H63A 0.9800
C63 H63B 0.9800
C63 H63C 0.9800
C64 H64A 0.9800
C64 H64B 0.9800
C64 H64C 0.9800
C65 C66 1.532(13)
C65 C67 1.537(13)
C65 C73 1.539(13)
C66 H66A 0.9800
C66 H66B 0.9800
C66 H66C 0.9800
C67 C68 1.393(14)
C67 C72 1.376(15)
C68 H68 0.9500
C68 C69 1.384(15)
C69 H69 0.9500
C69 C70 1.364(16)
C70 H70 0.9500
C70 C71 1.396(17)
C71 H71 0.9500
C71 C72 1.385(15)
C72 H72 0.9500
C73 C74 1.373(13)
C73 C78 1.414(13)
C74 H74 0.9500
C74 C75 1.386(15)
C75 H75 0.9500
C75 C76 1.366(15)
C76 H76 0.9500
C76 C77 1.390(15)
C77 H77 0.9500
C77 C78 1.357(14)
C78 H78 0.9500

loop_
_geom_torsion_atom_site_label_1
_geom_torsion_atom_site_label_2
_geom_torsion_atom_site_label_3
_geom_torsion_atom_site_label_4
_geom_torsion
In1 O1 C25 C26 -74.8(9)
In1 O1 C25 C27 168.0(5)
In1 O1 C25 C33 50.2(8)
O1 C25 C27 C28 -177.8(8)
O1 C25 C27 C32 2.2(12)
O1 C25 C33 C34 -116.5(9)
O1 C25 C33 C38 57.5(10)
N1 C2 C3 N2 -1.0(11)
N1 C16 C17 C18 -179.3(8)
N1 C16 C17 C22 0.2(14)
N1 C16 C21 C20 179.4(7)
N1 C16 C21 C24 2.8(12)
N2 C7 C8 C9 179.4(8)
N2 C7 C8 C13 -0.3(13)
N2 C7 C12 C11 -179.8(8)
N2 C7 C12 C15 -2.0(13)
C1 N1 C2 C3 1.7(11)
C1 N1 C16 C17 109.7(10)
C1 N1 C16 C21 -69.8(11)
C1 N2 C3 C2 -0.1(11)
C1 N2 C7 C8 -98.4(10)
C1 N2 C7 C12 83.4(11)
C2 N1 C1 In1 168.0(6)
C2 N1 C1 N2 -1.7(10)
C2 N1 C16 C17 -79.0(12)
C2 N1 C16 C21 101.5(10)
C3 N2 C1 In1 -168.7(6)
C3 N2 C1 N1 1.1(10)
C3 N2 C7 C8 83.9(11)
C3 N2 C7 C12 -94.3(10)
C7 N2 C1 In1 13.4(13)
C7 N2 C1 N1 -176.8(8)
C7 N2 C3 C2 177.9(9)
C7 C8 C9 C10 0.4(14)
C8 C7 C12 C11 2.0(13)
C8 C7 C12 C15 179.8(8)
C8 C9 C10 C11 2.1(14)
C8 C9 C10 C14 -177.8(9)
C9 C10 C11 C12 -2.6(14)
C10 C11 C12 C7 0.7(13)
C10 C11 C12 C15 -177.2(9)
C12 C7 C8 C9 -2.5(13)
C12 C7 C8 C13 177.9(8)
C13 C8 C9 C10 180.0(9)
C14 C10 C11 C12 177.3(9)
C16 N1 C1 In1 -19.6(12)
C16 N1 C1 N2 170.6(8)
C16 N1 C2 C3 -170.7(8)
C16 C17 C18 C19 1.3(14)
C17 C16 C21 C20 -0.1(13)
C17 C16 C21 C24 -176.7(9)
C17 C18 C19 C20 -3.0(14)
C17 C18 C19 C23 179.9(8)
C18 C19 C20 C21 3.1(14)
C19 C20 C21 C16 -1.6(13)
C19 C20 C21 C24 175.1(9)
C21 C16 C17 C18 0.2(14)
C21 C16 C17 C22 179.7(9)
C22 C17 C18 C19 -178.1(9)
C23 C19 C20 C21 -179.7(8)
C25 C27 C28 C29 -179.0(9)
C25 C27 C32 C31 179.7(9)
C25 C33 C34 C35 174.1(8)
C25 C33 C38 C37 -173.2(8)
C26 C25 C27 C28 63.4(11)
C26 C25 C27 C32 -116.6(10)
C26 C25 C33 C34 6.2(12)
C26 C25 C33 C38 -179.8(8)
C27 C25 C33 C34 125.9(9)
C27 C25 C33 C38 -60.1(10)
C27 C28 C29 C30 0.1(16)
C28 C27 C32 C31 -0.3(15)
C28 C29 C30 C31 -2.0(16)
C29 C30 C31 C32 2.7(16)
C30 C31 C32 C27 -1.5(16)
C32 C27 C28 C29 1.0(15)
C33 C25 C27 C28 -60.2(11)
C33 C25 C27 C32 119.8(10)
C33 C34 C35 C36 -1.0(14)
C34 C33 C38 C37 1.1(13)
C34 C35 C36 C37 0.8(15)
C35 C36 C37 C38 0.5(14)
C36 C37 C38 C33 -1.4(14)
C38 C33 C34 C35 0.1(13)
In41 O41 C65 C66 -76.4(8)
In41 O41 C65 C67 165.5(5)
In41 O41 C65 C73 47.8(9)
O41 C65 C67 C68 178.6(8)
O41 C65 C67 C72 -0.9(13)
O41 C65 C73 C74 -116.4(10)
O41 C65 C73 C78 59.3(10)
N41 C42 C43 N42 1.1(12)
N41 C56 C57 C58 178.3(8)
N41 C56 C57 C62 -3.1(13)
N41 C56 C61 C60 -178.1(7)
N41 C56 C61 C64 3.6(12)
N42 C47 C48 C49 174.4(8)
N42 C47 C48 C53 -4.2(13)
N42 C47 C52 C51 -175.4(8)
N42 C47 C52 C55 2.2(13)
C41 N41 C42 C43 -1.3(12)
C41 N41 C56 C57 108.0(10)
C41 N41 C56 C61 -72.1(11)
C41 N42 C43 C42 -0.6(11)
C41 N42 C47 C48 -96.3(10)
C41 N42 C47 C52 81.8(11)
C42 N41 C41 In41 169.1(7)
C42 N41 C41 N42 0.9(10)
C42 N41 C56 C57 -78.9(12)
C42 N41 C56 C61 101.1(10)
C43 N42 C41 In41 -168.5(7)
C43 N42 C41 N41 -0.2(10)
C43 N42 C47 C48 87.1(11)
C43 N42 C47 C52 -94.8(11)
C47 N42 C41 In41 14.4(12)
C47 N42 C41 N41 -177.3(8)
C47 N42 C43 C42 176.4(9)
C47 C48 C49 C50 0.0(13)
C48 C47 C52 C51 2.5(14)
C48 C47 C52 C55 -179.9(9)
C48 C49 C50 C51 4.4(14)
C48 C49 C50 C54 -172.5(9)
C49 C50 C51 C52 -5.6(14)
C50 C51 C52 C47 2.2(14)
C50 C51 C52 C55 -175.5(9)
C52 C47 C48 C49 -3.6(13)
C52 C47 C48 C53 177.9(9)
C53 C48 C49 C50 178.6(9)
C54 C50 C51 C52 171.3(9)
C56 N41 C41 In41 -16.9(13)
C56 N41 C41 N42 174.8(8)
C56 N41 C42 C43 -175.2(9)
C56 C57 C58 C59 0.1(14)
C57 C56 C61 C60 1.8(13)
C57 C56 C61 C64 -176.5(9)
C57 C58 C59 C60 1.3(14)
C57 C58 C59 C63 -178.8(9)
C58 C59 C60 C61 -1.1(14)
C59 C60 C61 C56 -0.4(13)
C59 C60 C61 C64 177.9(9)
C61 C56 C57 C58 -1.7(14)
C61 C56 C57 C62 177.0(8)
C62 C57 C58 C59 -178.6(9)
C63 C59 C60 C61 179.0(9)
C65 C67 C68 C69 -179.0(9)
C65 C67 C72 C71 179.1(10)
C65 C73 C74 C75 176.1(9)
C65 C73 C78 C77 -176.3(8)
C66 C65 C67 C68 59.3(11)
C66 C65 C67 C72 -120.3(10)
C66 C65 C73 C74 5.6(13)
C66 C65 C73 C78 -178.6(8)
C67 C65 C73 C74 125.3(10)
C67 C65 C73 C78 -58.9(10)
C67 C68 C69 C70 0.3(17)
C68 C67 C72 C71 -0.4(16)
C68 C69 C70 C71 -1.1(18)
C69 C70 C71 C72 1.3(19)
C70 C71 C72 C67 -0.5(18)
C72 C67 C68 C69 0.5(15)
C73 C65 C67 C68 -63.8(11)
C73 C65 C67 C72 116.7(10)
C73 C74 C75 C76 0.2(15)
C74 C73 C78 C77 -0.2(14)
C74 C75 C76 C77 -0.9(15)
C75 C76 C77 C78 1.1(15)
C76 C77 C78 C73 -0.5(14)
C78 C73 C74 C75 0.4(14)
